data_7034011
loop_
_publ_author_name
'Rajput, Gunjan'
'Yadav, Manoj Kumar'
'Drew, Michael G. B.'
'Singh, Nanhai'

_publ_section_title
;
 Influence of the ligand frameworks on the coordination environment and
 properties of new phenylmercury(ii) \b-oxodithioester complexes.
;
_journal_issue 12
_journal_name_full 'Dalton transactions (Cambridge, England : 2003)'
_journal_page_first 5909
_journal_page_last 5916
_journal_paper_doi 10.1039/c4dt03816a
_journal_volume 44
_journal_year 2015
_chemical_formula_sum 'C16 H13 Br Hg O S2'
_chemical_formula_weight 565.88
_chemical_name_systematic
;
 ?
;
_space_group_IT_number 14
_symmetry_cell_setting monoclinic
_symmetry_space_group_name_Hall '-P 2ybc'
_symmetry_space_group_name_H-M 'P 1 21/c 1'
_atom_sites_solution_hydrogens geom
_atom_sites_solution_primary direct
_atom_sites_solution_secondary difmap
_audit_creation_method SHELXL-97
_audit_update_record
;
2015-01-15 deposited with the CCDC.
2015-02-11 downloaded from the CCDC.
;
_cell_angle_alpha 90.00
_cell_angle_beta 107.24(2)
_cell_angle_gamma 90.00
_cell_formula_units_Z 4
_cell_length_a 14.070(2)
_cell_length_b 5.2265(6)
_cell_length_c 23.417(4)
_cell_measurement_reflns_used 7973
_cell_measurement_temperature 293(2)
_cell_measurement_theta_max 25.00
_cell_measurement_theta_min 3.03
_cell_volume 1644.6(4)
_computing_cell_refinement 'Crysalis, Oxford Diffraction'
_computing_data_collection 'Crysalis, Oxford Diffraction'
_computing_data_reduction 'Crysalis, Oxford Diffraction'
_computing_molecular_graphics PLATON(Spek,2004)
_computing_structure_refinement 'SHELXL-97 (Sheldrick, 1997)'
_computing_structure_solution 'SHELXS-97 (Sheldrick, 1997)'
_diffrn_ambient_temperature 293(2)
_diffrn_measured_fraction_theta_full 0.951
_diffrn_measured_fraction_theta_max 0.951
_diffrn_measurement_device_type 'Mo K\a'
_diffrn_measurement_method '\w scans'
_diffrn_radiation_monochromator graphite
_diffrn_radiation_source 'fine-focus sealed tube'
_diffrn_radiation_type MoK\a
_diffrn_radiation_wavelength 0.71073
_diffrn_reflns_av_R_equivalents 0.0971
_diffrn_reflns_av_unetI/netI 0.1067
_diffrn_reflns_limit_h_max 10
_diffrn_reflns_limit_h_min -16
_diffrn_reflns_limit_k_max 6
_diffrn_reflns_limit_k_min -6
_diffrn_reflns_limit_l_max 27
_diffrn_reflns_limit_l_min -25
_diffrn_reflns_number 7973
_diffrn_reflns_theta_full 25.00
_diffrn_reflns_theta_max 25.00
_diffrn_reflns_theta_min 3.03
_exptl_absorpt_coefficient_mu 12.053
_exptl_absorpt_correction_T_max 1.00000
_exptl_absorpt_correction_T_min 0.32245
_exptl_absorpt_correction_type multi-scan
_exptl_absorpt_process_details
;
CrysAlisPro, Agilent Technologies,
Version 1.171.34.49 (release 20-01-2011 CrysAlis171 .NET)
(compiled Jan 20 2011,15:58:25)
Empirical absorption correction using spherical harmonics,
 implemented in SCALE3 ABSPACK scaling algorithm.
;
_exptl_crystal_colour yellow
_exptl_crystal_density_diffrn 2.289
_exptl_crystal_density_method 'not measured'
_exptl_crystal_description block
_exptl_crystal_F_000 1056
_exptl_crystal_size_max 0.14
_exptl_crystal_size_mid 0.13
_exptl_crystal_size_min 0.13
_refine_diff_density_max 2.356
_refine_diff_density_min -1.638
_refine_diff_density_rms 0.264
_refine_ls_extinction_method none
_refine_ls_goodness_of_fit_ref 0.993
_refine_ls_hydrogen_treatment constr
_refine_ls_matrix_type full
_refine_ls_number_parameters 191
_refine_ls_number_reflns 2750
_refine_ls_number_restraints 0
_refine_ls_restrained_S_all 0.993
_refine_ls_R_factor_all 0.0846
_refine_ls_R_factor_gt 0.0640
_refine_ls_shift/su_max 0.000
_refine_ls_shift/su_mean 0.000
_refine_ls_structure_factor_coef Fsqd
_refine_ls_weighting_details 'calc w=1/[\s^2^(Fo^2^)+(0.1139P)^2^+0.0000P] where P=(Fo^2^+2Fc^2^)/3'
_refine_ls_weighting_scheme calc
_refine_ls_wR_factor_gt 0.1681
_refine_ls_wR_factor_ref 0.1876
_reflns_number_gt 2110
_reflns_number_total 2750
_reflns_threshold_expression >2sigma(I)
_cod_data_source_file c4dt03816a2.cif
_cod_data_source_block 2_C2
_cod_depositor_comments 'Adding full bibliography for 7034009--7034011.cif.'
_cod_original_sg_symbol_H-M P21/c
_cod_database_code 7034011

loop_
_symmetry_equiv_pos_as_xyz
'x, y, z'
'-x, y+1/2, -z+1/2'
'-x, -y, -z'
'x, -y-1/2, z-1/2'

loop_
_atom_site_label
_atom_site_type_symbol
_atom_site_fract_x
_atom_site_fract_y
_atom_site_fract_z
_atom_site_U_iso_or_equiv
_atom_site_adp_type
_atom_site_occupancy
_atom_site_symmetry_multiplicity
_atom_site_calc_flag
_atom_site_refinement_flags
Hg1 Hg 0.36980(4) 0.19378(11) 0.22669(3) 0.0434(3) Uani 1 1 d .
S11 S 0.5070(3) 0.2094(7) 0.3152(2) 0.0483(10) Uani 1 1 d .
S13 S 0.5216(4) 0.2001(8) 0.4440(2) 0.0542(11) Uani 1 1 d .
Br24 Br 0.03795(13) 1.4492(3) 0.36592(9) 0.0630(6) Uani 1 1 d .
C15 C 0.3284(11) 0.646(2) 0.3225(7) 0.037(3) Uani 1 1 d .
C14 C 0.3881(11) 0.483(2) 0.3723(7) 0.043(4) Uani 1 1 d .
H14 H 0.3754 0.5024 0.4088 0.052 Uiso 1 1 calc R
C12 C 0.4592(11) 0.310(2) 0.3706(7) 0.036(3) Uani 1 1 d .
C41 C 0.2549(9) 0.193(2) 0.1506(7) 0.032(3) Uani 1 1 d .
C42 C 0.1804(15) 0.374(3) 0.1385(9) 0.061(5) Uani 1 1 d .
H42 H 0.1806 0.4941 0.1680 0.073 Uiso 1 1 calc R
C43 C 0.1061(15) 0.387(4) 0.0854(10) 0.067(5) Uani 1 1 d .
H43 H 0.0574 0.5130 0.0793 0.080 Uiso 1 1 calc R
C44 C 0.1039(12) 0.216(3) 0.0419(9) 0.054(4) Uani 1 1 d .
H44 H 0.0542 0.2270 0.0055 0.065 Uiso 1 1 calc R
C45 C 0.1724(11) 0.029(3) 0.0501(7) 0.052(4) Uani 1 1 d .
H45 H 0.1698 -0.0868 0.0195 0.062 Uiso 1 1 calc R
C46 C 0.2442(10) 0.007(3) 0.1022(7) 0.046(4) Uani 1 1 d .
H46 H 0.2886 -0.1288 0.1078 0.055 Uiso 1 1 calc R
C21 C 0.2578(12) 0.830(3) 0.3359(8) 0.045(4) Uani 1 1 d .
C26 C 0.2617(13) 0.908(3) 0.3952(8) 0.058(5) Uani 1 1 d .
H26 H 0.3089 0.8380 0.4281 0.069 Uiso 1 1 calc R
C25 C 0.1953(12) 1.085(3) 0.4031(8) 0.056(4) Uani 1 1 d .
H25 H 0.1956 1.1312 0.4415 0.067 Uiso 1 1 calc R
C24 C 0.1296(13) 1.194(3) 0.3553(9) 0.052(4) Uani 1 1 d .
C23 C 0.1215(13) 1.129(3) 0.2958(8) 0.051(4) Uani 1 1 d .
H23 H 0.0751 1.2064 0.2636 0.062 Uiso 1 1 calc R
C22 C 0.1879(12) 0.941(3) 0.2877(8) 0.052(4) Uani 1 1 d .
H22 H 0.1848 0.8892 0.2491 0.063 Uiso 1 1 calc R
C17 C 0.5978(13) -0.066(3) 0.4352(8) 0.059(5) Uani 1 1 d .
H17A H 0.5613 -0.1691 0.4021 0.088 Uiso 1 1 calc R
H17B H 0.6155 -0.1668 0.4710 0.088 Uiso 1 1 calc R
H17C H 0.6570 -0.0022 0.4277 0.088 Uiso 1 1 calc R
O15 O 0.3363(9) 0.6374(19) 0.2715(6) 0.059(3) Uani 1 1 d .

loop_
_atom_site_aniso_label
_atom_site_aniso_U_11
_atom_site_aniso_U_22
_atom_site_aniso_U_33
_atom_site_aniso_U_23
_atom_site_aniso_U_13
_atom_site_aniso_U_12
Hg1 0.0498(5) 0.0467(4) 0.0333(4) -0.0015(2) 0.0116(3) -0.0018(2)
S11 0.057(3) 0.058(2) 0.038(2) -0.0020(18) 0.027(2) 0.0013(18)
S13 0.067(3) 0.063(2) 0.034(2) 0.0055(18) 0.018(2) 0.020(2)
Br24 0.0647(12) 0.0607(10) 0.0691(14) 0.0043(9) 0.0285(11) 0.0177(8)
C15 0.037(8) 0.031(6) 0.042(9) -0.006(6) 0.010(7) -0.008(6)
C14 0.056(9) 0.046(7) 0.035(9) -0.002(7) 0.024(8) -0.004(7)
C12 0.037(8) 0.040(7) 0.030(8) -0.005(6) 0.006(7) 0.004(6)
C41 0.019(7) 0.040(7) 0.033(8) 0.001(6) -0.001(6) -0.001(5)
C42 0.095(15) 0.039(7) 0.068(14) -0.003(8) 0.056(13) 0.006(9)
C43 0.073(14) 0.062(10) 0.065(14) 0.021(10) 0.021(12) 0.025(10)
C44 0.037(9) 0.057(9) 0.052(12) 0.019(8) -0.011(9) -0.007(8)
C45 0.036(9) 0.068(10) 0.036(9) -0.003(8) -0.014(7) -0.013(8)
C46 0.025(7) 0.047(8) 0.044(9) -0.019(7) -0.022(6) 0.001(6)
C21 0.053(10) 0.047(8) 0.041(10) 0.000(7) 0.022(9) -0.012(7)
C26 0.071(12) 0.049(8) 0.051(11) 0.000(8) 0.016(10) 0.029(9)
C25 0.062(11) 0.069(10) 0.033(9) -0.007(8) 0.007(9) 0.011(9)
C24 0.057(11) 0.041(8) 0.064(13) 0.005(8) 0.028(10) 0.005(7)
C23 0.056(10) 0.058(9) 0.035(9) 0.008(7) 0.006(8) 0.006(8)
C22 0.060(11) 0.062(9) 0.035(9) 0.010(8) 0.015(8) 0.010(8)
C17 0.076(12) 0.048(8) 0.060(12) 0.018(8) 0.033(11) 0.023(8)
O15 0.085(9) 0.053(6) 0.050(8) 0.002(5) 0.034(7) 0.009(6)

loop_
_atom_type_symbol
_atom_type_description
_atom_type_scat_dispersion_real
_atom_type_scat_dispersion_imag
_atom_type_scat_source
C C 0.0033 0.0016 'International Tables Vol C Tables 4.2.6.8 and 6.1.1.4'
H H 0.0000 0.0000 'International Tables Vol C Tables 4.2.6.8 and 6.1.1.4'
O O 0.0106 0.0060 'International Tables Vol C Tables 4.2.6.8 and 6.1.1.4'
S S 0.1246 0.1234 'International Tables Vol C Tables 4.2.6.8 and 6.1.1.4'
Br Br -0.2901 2.4595 'International Tables Vol C Tables 4.2.6.8 and 6.1.1.4'
Hg Hg -2.3894 9.2266 'International Tables Vol C Tables 4.2.6.8 and 6.1.1.4'

loop_
_geom_angle_atom_site_label_1
_geom_angle_atom_site_label_2
_geom_angle_atom_site_label_3
_geom_angle
C41 Hg1 S11 177.9(4)
C41 Hg1 O15 99.4(5)
S11 Hg1 O15 79.5(3)
C12 S11 Hg1 105.7(6)
C12 S13 C17 106.1(7)
O15 C15 C14 123.1(12)
O15 C15 C21 119.2(14)
C14 C15 C21 117.7(13)
C12 C14 C15 127.6(13)
C12 C14 H14 116.2
C15 C14 H14 116.2
C14 C12 S11 133.1(13)
C14 C12 S13 110.2(11)
S11 C12 S13 116.2(8)
C42 C41 C46 113.5(15)
C42 C41 Hg1 122.6(12)
C46 C41 Hg1 123.9(10)
C41 C42 C43 123.2(16)
C41 C42 H42 118.4
C43 C42 H42 118.4
C44 C43 C42 119.6(16)
C44 C43 H43 120.2
C42 C43 H43 120.2
C43 C44 C45 121.2(18)
C43 C44 H44 119.4
C45 C44 H44 119.4
C44 C45 C46 120.4(16)
C44 C45 H45 119.8
C46 C45 H45 119.8
C45 C46 C41 121.9(14)
C45 C46 H46 119.1
C41 C46 H46 119.1
C22 C21 C26 119.1(14)
C22 C21 C15 117.2(14)
C26 C21 C15 123.7(15)
C25 C26 C21 119.5(17)
C25 C26 H26 120.2
C21 C26 H26 120.2
C24 C25 C26 120.1(16)
C24 C25 H25 119.9
C26 C25 H25 119.9
C25 C24 C23 123.7(14)
C25 C24 Br24 120.4(13)
C23 C24 Br24 115.8(14)
C24 C23 C22 116.1(16)
C24 C23 H23 121.9
C22 C23 H23 121.9
C21 C22 C23 121.4(15)
C21 C22 H22 119.3
C23 C22 H22 119.3
S13 C17 H17A 109.5
S13 C17 H17B 109.5
H17A C17 H17B 109.5
S13 C17 H17C 109.5
H17A C17 H17C 109.5
H17B C17 H17C 109.5
C15 O15 Hg1 119.6(9)

loop_
_geom_bond_atom_site_label_1
_geom_bond_atom_site_label_2
_geom_bond_distance
Hg1 C41 2.019(15)
Hg1 S11 2.378(5)
Hg1 O15 2.644(10)
S11 C12 1.713(13)
S13 C12 1.778(16)
S13 C17 1.803(14)
Br24 C24 1.922(14)
C15 O15 1.234(18)
C15 C14 1.48(2)
C15 C21 1.48(2)
C14 C12 1.358(18)
C14 H14 0.9300
C41 C42 1.38(2)
C41 C46 1.46(2)
C42 C43 1.37(3)
C42 H42 0.9300
C43 C44 1.35(3)
C43 H43 0.9300
C44 C45 1.35(2)
C44 H44 0.9300
C45 C46 1.34(2)
C45 H45 0.9300
C46 H46 0.9300
C21 C22 1.39(2)
C21 C26 1.43(2)
C26 C25 1.37(2)
C26 H26 0.9300
C25 C24 1.35(2)
C25 H25 0.9300
C24 C23 1.41(2)
C23 C22 1.41(2)
C23 H23 0.9300
C22 H22 0.9300
C17 H17A 0.9600
C17 H17B 0.9600
C17 H17C 0.9600
